data_7211528
loop_
_publ_author_name
'Xu, Yan-Yan'
'Xing, Yan-Yan'
'Duan, Xian-Ying'
'Li, Yi-Zhi'
'Zhu, Hui-Zhen'
'Meng, Qing-Jin'

_publ_section_title
;
 Design and constructions of three novel metal--organic frameworks based
 on pillared-layer motifs
;
_journal_issue 2
_journal_name_full CrystEngComm
_journal_page_first 567
_journal_paper_doi 10.1039/b909053c
_journal_volume 12
_journal_year 2010
_chemical_formula_moiety '4(C18 H17 Co N4 O4), H4 O2, H4 O2'
_chemical_formula_sum 'C72 H76 Co4 N16 O20'
_chemical_formula_weight 1721.21
_chemical_name_systematic
;
?
;
_space_group_IT_number 14
_symmetry_cell_setting monoclinic
_symmetry_space_group_name_Hall '-P 2ybc'
_symmetry_space_group_name_H-M 'P 1 21/c 1'
_atom_sites_solution_hydrogens geom
_atom_sites_solution_primary direct
_atom_sites_solution_secondary difmap
_audit_creation_method SHELXL-97
_cell_angle_alpha 90.00
_cell_angle_beta 97.437(3)
_cell_angle_gamma 90.00
_cell_formula_units_Z 1
_cell_length_a 11.770(2)
_cell_length_b 13.743(3)
_cell_length_c 12.618(2)
_cell_measurement_temperature 291(2)
_cell_measurement_theta_max 27.460
_cell_measurement_theta_min 2.7955
_cell_volume 2023.9(6)
_computing_cell_refinement 'Bruker SMART'
_computing_data_collection 'Bruker SMART'
_computing_data_reduction 'Bruker SAINT'
_computing_molecular_graphics 'Bruker SHELXTL'
_computing_publication_material 'Bruker SHELXTL'
_computing_structure_refinement 'Bruker SHELXTL'
_computing_structure_solution 'Bruker SHELXTL'
_diffrn_ambient_temperature 291(2)
_diffrn_measured_fraction_theta_full 0.999
_diffrn_measured_fraction_theta_max 0.999
_diffrn_radiation_monochromator graphite
_diffrn_radiation_source 'fine-focus sealed tube'
_diffrn_radiation_type MoK\a
_diffrn_radiation_wavelength 0.71073
_diffrn_reflns_av_R_equivalents 0.0229
_diffrn_reflns_av_sigmaI/netI 0.0430
_diffrn_reflns_limit_h_max 13
_diffrn_reflns_limit_h_min -14
_diffrn_reflns_limit_k_max 11
_diffrn_reflns_limit_k_min -16
_diffrn_reflns_limit_l_max 14
_diffrn_reflns_limit_l_min -15
_diffrn_reflns_number 10532
_diffrn_reflns_theta_full 26.00
_diffrn_reflns_theta_max 26.00
_diffrn_reflns_theta_min 1.74
_exptl_absorpt_coefficient_mu 0.883
_exptl_absorpt_correction_T_max 0.838
_exptl_absorpt_correction_T_min 0.838
_exptl_absorpt_correction_type none
_exptl_crystal_colour pink
_exptl_crystal_density_diffrn 1.412
_exptl_crystal_density_method 'not measured'
_exptl_crystal_description block
_exptl_crystal_F_000 888
_exptl_crystal_size_max 0.2
_exptl_crystal_size_mid 0.2
_exptl_crystal_size_min 0.2
_refine_diff_density_max 0.393
_refine_diff_density_min -0.308
_refine_diff_density_rms 0.050
_refine_ls_extinction_method none
_refine_ls_goodness_of_fit_ref 1.193
_refine_ls_hydrogen_treatment constr
_refine_ls_matrix_type full
_refine_ls_number_parameters 262
_refine_ls_number_reflns 3975
_refine_ls_number_restraints 0
_refine_ls_restrained_S_all 1.193
_refine_ls_R_factor_all 0.0788
_refine_ls_R_factor_gt 0.0565
_refine_ls_shift/su_max 0.000
_refine_ls_shift/su_mean 0.000
_refine_ls_structure_factor_coef Fsqd
_refine_ls_weighting_details 'calc w=1/[\s^2^(Fo^2^)+(0.0410P)^2^+0.8598P] where P=(Fo^2^+2Fc^2^)/3'
_refine_ls_weighting_scheme calc
_refine_ls_wR_factor_gt 0.0985
_refine_ls_wR_factor_ref 0.1034
_reflns_number_gt 3276
_reflns_number_total 3975
_reflns_threshold_expression >2sigma(I)
_cod_data_source_file b909053c.txt
_cod_data_source_block 81023a
_cod_depositor_comments
;
The following automatic conversions were performed:

'_symmetry_cell_setting' value 'Monoclinic' changed to 'monoclinic'
according to /home/saulius/struct/CIF-dictionaries/cif_core.dic
dictionary named 'cif_core.dic' version 2.4.2 from 2011-04-26.

Automatic conversion script
Id: cif_fix_values 1891 2012-01-12 08:04:46Z andrius 
;
_cod_original_sg_symbol_H-M P21/c
_cod_database_code 7211528

loop_
_symmetry_equiv_pos_as_xyz
'x, y, z'
'-x, y+1/2, -z+1/2'
'-x, -y, -z'
'x, -y-1/2, z-1/2'

loop_
_atom_site_label
_atom_site_type_symbol
_atom_site_fract_x
_atom_site_fract_y
_atom_site_fract_z
_atom_site_U_iso_or_equiv
_atom_site_adp_type
_atom_site_occupancy
_atom_site_symmetry_multiplicity
_atom_site_calc_flag
_atom_site_refinement_flags
C1 C 0.8527(2) 0.9697(2) 0.5864(2) 0.0321(7) Uani 1 1 d .
H1 H 0.8445 0.9936 0.6540 0.039 Uiso 1 1 calc R
C2 C 0.8837(2) 0.8670(2) 0.4502(3) 0.0362(7) Uani 1 1 d .
H2 H 0.8994 0.8114 0.4126 0.043 Uiso 1 1 calc R
C3 C 0.8613(2) 0.9612(2) 0.4057(2) 0.0317(7) Uani 1 1 d .
H3 H 0.8597 0.9782 0.3342 0.038 Uiso 1 1 calc R
C4 C 0.8113(3) 1.1289(2) 0.4726(3) 0.0384(7) Uani 1 1 d .
H4A H 0.8272 1.1484 0.4021 0.046 Uiso 1 1 calc R
H4B H 0.8583 1.1684 0.5248 0.046 Uiso 1 1 calc R
C5 C 0.6832(3) 1.1475(2) 0.4821(3) 0.0407(8) Uani 1 1 d .
C6 C 0.6113(3) 1.0799(2) 0.4284(2) 0.0339(7) Uani 1 1 d .
H6 H 0.6409 1.0324 0.3873 0.041 Uiso 1 1 calc R
C7 C 0.4951(3) 1.0825(2) 0.4354(2) 0.0393(8) Uani 1 1 d .
H7 H 0.4466 1.0363 0.3997 0.047 Uiso 1 1 calc R
C8 C 0.4511(3) 1.1539(2) 0.4957(3) 0.0375(7) Uani 1 1 d .
H8 H 0.3729 1.1558 0.5003 0.045 Uiso 1 1 calc R
C9 C 0.5234(2) 1.2229(2) 0.5494(2) 0.0326(7) Uani 1 1 d .
C10 C 0.6389(3) 1.2203(2) 0.5419(2) 0.0336(7) Uani 1 1 d .
H10 H 0.6874 1.2670 0.5767 0.040 Uiso 1 1 calc R
C11 C 0.4803(3) 1.2900(2) 0.6267(3) 0.0379(7) Uani 1 1 d .
H11A H 0.5449 1.3252 0.6639 0.045 Uiso 1 1 calc R
H11B H 0.4302 1.3372 0.5872 0.045 Uiso 1 1 calc R
C12 C 0.3063(3) 1.2793(2) 0.7166(2) 0.0375(7) Uani 1 1 d .
H12 H 0.2699 1.3311 0.6788 0.045 Uiso 1 1 calc R
C13 C 0.3442(2) 1.1513(2) 0.8334(2) 0.0355(7) Uani 1 1 d .
H13 H 0.3365 1.1047 0.8855 0.043 Uiso 1 1 calc R
C14 C 0.4415(3) 1.1640(3) 0.7783(2) 0.0414(8) Uani 1 1 d .
H14 H 0.5085 1.1273 0.7875 0.050 Uiso 1 1 calc R
C15 C 0.9182(3) 0.6166(2) 0.5104(2) 0.0342(7) Uani 1 1 d .
C16 C 0.9778(2) 0.5358(2) 0.4585(2) 0.0316(6) Uani 1 1 d .
H16 H 0.9255 0.5047 0.4017 0.038 Uiso 1 1 calc R
C17 C 1.0843(2) 0.5881(2) 0.4097(2) 0.0284(6) Uani 1 1 d .
H17A H 1.1244 0.6300 0.4640 0.034 Uiso 1 1 calc R
H17B H 1.1376 0.5384 0.3930 0.034 Uiso 1 1 calc R
C18 C 1.0503(3) 0.6447(2) 0.3156(2) 0.0330(7) Uani 1 1 d .
Co1 Co 0.88497(3) 0.76302(3) 0.65695(3) 0.03271(14) Uani 1 1 d .
N1 N 0.8781(2) 0.87225(18) 0.5614(2) 0.0365(6) Uani 1 1 d .
N2 N 0.8419(2) 1.02457(18) 0.49029(19) 0.0346(6) Uani 1 1 d .
N3 N 0.4173(2) 1.24301(18) 0.7068(2) 0.0367(6) Uani 1 1 d .
N4 N 0.2612(2) 1.22180(18) 0.79514(19) 0.0334(6) Uani 1 1 d .
O1 O 0.97305(17) 0.66786(15) 0.57885(17) 0.0373(5) Uani 1 1 d .
O2 O 0.8119(2) 0.62734(16) 0.49468(18) 0.0422(6) Uani 1 1 d .
O3 O 1.13079(17) 0.67267(16) 0.26654(17) 0.0381(5) Uani 1 1 d .
O4 O 0.95855(17) 0.68139(14) 0.28960(16) 0.0338(5) Uani 1 1 d .
O1W O 0.6681(3) 0.4875(3) 0.3619(3) 0.0394(11) Uani 0.50 1 d P
H1WB H 0.7054 0.4740 0.3105 0.059 Uiso 0.50 1 d PR
H1WC H 0.6808 0.4443 0.4102 0.059 Uiso 0.50 1 d PR
O2W O 0.1796(4) 0.6368(3) 0.7143(3) 0.0416(11) Uani 0.50 1 d P
H2WD H 0.2316 0.6208 0.6767 0.050 Uiso 0.50 1 d PR
H2WB H 0.2090 0.6444 0.7789 0.062 Uiso 0.50 1 d PR

loop_
_atom_site_aniso_label
_atom_site_aniso_U_11
_atom_site_aniso_U_22
_atom_site_aniso_U_33
_atom_site_aniso_U_23
_atom_site_aniso_U_13
_atom_site_aniso_U_12
C1 0.0349(16) 0.0363(17) 0.0293(16) 0.0020(13) 0.0204(12) -0.0131(13)
C2 0.0293(15) 0.0358(17) 0.0463(19) -0.0095(14) 0.0148(13) -0.0136(13)
C3 0.0249(15) 0.0432(18) 0.0283(15) -0.0091(13) 0.0086(12) -0.0104(12)
C4 0.0368(17) 0.0368(18) 0.0378(18) -0.0124(14) -0.0100(13) 0.0011(13)
C5 0.0423(18) 0.0408(19) 0.0344(17) -0.0096(14) -0.0120(14) 0.0209(14)
C6 0.0359(17) 0.0341(17) 0.0314(16) 0.0030(13) 0.0039(12) 0.0067(13)
C7 0.0314(17) 0.0455(19) 0.0368(18) 0.0143(14) -0.0115(13) 0.0129(14)
C8 0.0334(16) 0.0369(18) 0.0379(17) 0.0127(14) -0.0119(13) 0.0037(13)
C9 0.0315(15) 0.0376(17) 0.0247(14) 0.0073(13) -0.0113(11) 0.0039(13)
C10 0.0361(16) 0.0332(17) 0.0330(16) -0.0150(13) 0.0096(13) -0.0118(12)
C11 0.0310(16) 0.0393(19) 0.0450(19) 0.0116(14) 0.0107(13) 0.0159(13)
C12 0.0383(17) 0.0392(18) 0.0366(17) -0.0144(14) 0.0108(14) -0.0155(13)
C13 0.0237(15) 0.052(2) 0.0290(16) -0.0085(14) -0.0036(12) -0.0178(13)
C14 0.0377(17) 0.057(2) 0.0323(17) 0.0058(15) 0.0139(14) 0.0146(15)
C15 0.0385(18) 0.0337(17) 0.0331(17) -0.0168(13) 0.0156(13) -0.0148(13)
C16 0.0304(15) 0.0335(16) 0.0331(15) -0.0046(12) 0.0129(12) -0.0114(12)
C17 0.0265(14) 0.0306(16) 0.0272(15) 0.0074(12) 0.0003(11) -0.0166(12)
C18 0.0347(17) 0.0301(16) 0.0290(16) 0.0100(12) -0.0158(13) -0.0107(13)
Co1 0.0328(2) 0.0304(2) 0.0327(2) -0.01365(18) -0.00429(16) 0.00699(17)
N1 0.0323(14) 0.0380(15) 0.0361(15) -0.0044(12) -0.0065(11) 0.0079(11)
N2 0.0374(14) 0.0397(15) 0.0221(12) -0.0089(11) -0.0141(10) 0.0091(11)
N3 0.0389(14) 0.0350(15) 0.0359(14) -0.0072(12) 0.0034(11) -0.0112(11)
N4 0.0322(13) 0.0361(14) 0.0287(13) -0.0154(11) -0.0080(10) -0.0152(11)
O1 0.0346(11) 0.0382(12) 0.0355(12) -0.0172(10) -0.0096(9) 0.0137(9)
O2 0.0467(14) 0.0410(13) 0.0403(13) -0.0135(10) 0.0102(10) -0.0218(10)
O3 0.0359(12) 0.0387(13) 0.0401(13) 0.0037(10) 0.0062(9) -0.0006(9)
O4 0.0358(11) 0.0277(11) 0.0329(11) 0.0139(9) -0.0145(9) -0.0122(9)
O1W 0.034(2) 0.044(3) 0.035(2) 0.015(2) -0.0157(18) -0.0134(19)
O2W 0.049(3) 0.033(2) 0.036(2) -0.0061(19) -0.021(2) 0.017(2)

loop_
_atom_type_symbol
_atom_type_description
_atom_type_scat_dispersion_real
_atom_type_scat_dispersion_imag
_atom_type_scat_source
C C 0.0033 0.0016 'International Tables Vol C Tables 4.2.6.8 and 6.1.1.4'
H H 0.0000 0.0000 'International Tables Vol C Tables 4.2.6.8 and 6.1.1.4'
N N 0.0061 0.0033 'International Tables Vol C Tables 4.2.6.8 and 6.1.1.4'
O O 0.0106 0.0060 'International Tables Vol C Tables 4.2.6.8 and 6.1.1.4'
Co Co 0.3494 0.9721 'International Tables Vol C Tables 4.2.6.8 and 6.1.1.4'

loop_
_geom_angle_atom_site_label_1
_geom_angle_atom_site_label_2
_geom_angle_atom_site_label_3
_geom_angle
_geom_angle_site_symmetry_1
_geom_angle_site_symmetry_3
N1 C1 N2 108.1(2) . .
N1 C1 H1 126.0 . .
N2 C1 H1 126.0 . .
N1 C2 C3 108.4(3) . .
N1 C2 H2 125.8 . .
C3 C2 H2 125.8 . .
N2 C3 C2 107.6(3) . .
N2 C3 H3 126.2 . .
C2 C3 H3 126.2 . .
N2 C4 C5 111.5(3) . .
N2 C4 H4A 109.3 . .
C5 C4 H4A 109.3 . .
N2 C4 H4B 109.3 . .
C5 C4 H4B 109.3 . .
H4A C4 H4B 108.0 . .
C6 C5 C10 120.1(3) . .
C6 C5 C4 113.2(3) . .
C10 C5 C4 126.5(3) . .
C5 C6 C7 120.2(3) . .
C5 C6 H6 119.9 . .
C7 C6 H6 119.9 . .
C8 C7 C6 119.8(3) . .
C8 C7 H7 120.1 . .
C6 C7 H7 120.1 . .
C7 C8 C9 120.2(3) . .
C7 C8 H8 119.9 . .
C9 C8 H8 119.9 . .
C10 C9 C8 119.8(3) . .
C10 C9 C11 119.2(3) . .
C8 C9 C11 120.4(3) . .
C9 C10 C5 119.8(3) . .
C9 C10 H10 120.1 . .
C5 C10 H10 120.1 . .
N3 C11 C9 115.1(3) . .
N3 C11 H11A 108.5 . .
C9 C11 H11A 108.5 . .
N3 C11 H11B 108.5 . .
C9 C11 H11B 108.5 . .
H11A C11 H11B 107.5 . .
N3 C12 N4 107.2(3) . .
N3 C12 H12 126.4 . .
N4 C12 H12 126.4 . .
N4 C13 C14 108.2(3) . .
N4 C13 H13 125.9 . .
C14 C13 H13 125.9 . .
N3 C14 C13 107.2(3) . .
N3 C14 H14 126.4 . .
C13 C14 H14 126.4 . .
O1 C15 O2 117.9(3) . .
O1 C15 C16 119.7(3) . .
O2 C15 C16 122.0(3) . .
C16 C16 C15 108.8(3) 3_766 .
C16 C16 C17 109.9(3) 3_766 .
C15 C16 C17 105.2(2) . .
C16 C16 H16 110.9 3_766 .
C15 C16 H16 110.9 . .
C17 C16 H16 110.9 . .
C18 C17 C16 113.9(2) . .
C18 C17 H17A 108.8 . .
C16 C17 H17A 108.8 . .
C18 C17 H17B 108.8 . .
C16 C17 H17B 108.8 . .
H17A C17 H17B 107.7 . .
O4 C18 O3 116.5(3) . .
O4 C18 C17 126.9(3) . .
O3 C18 C17 115.3(3) . .
N1 Co1 O4 102.23(10) . 4_576
N1 Co1 N4 116.60(10) . 2_646
O4 Co1 N4 99.09(10) 4_576 2_646
N1 Co1 O1 100.59(10) . .
O4 Co1 O1 118.66(8) 4_576 .
N4 Co1 O1 119.25(10) 2_646 .
C2 N1 C1 107.9(2) . .
C2 N1 Co1 125.4(2) . .
C1 N1 Co1 126.3(2) . .
C3 N2 C1 108.1(2) . .
C3 N2 C4 122.6(3) . .
C1 N2 C4 129.3(2) . .
C14 N3 C12 109.0(3) . .
C14 N3 C11 133.9(3) . .
C12 N3 C11 117.1(2) . .
C13 N4 C12 108.3(2) . .
C13 N4 Co1 132.9(2) . 2_656
C12 N4 Co1 118.1(2) . 2_656
C15 O1 Co1 117.42(19) . .
C18 O4 Co1 133.5(2) . 4_575
H1WB O1W H1WC 109.5 . .
H2WD O2W H2WB 109.5 . .

loop_
_geom_bond_atom_site_label_1
_geom_bond_atom_site_label_2
_geom_bond_distance
_geom_bond_site_symmetry_2
C1 N1 1.417(4) .
C1 N2 1.419(4) .
C1 H1 0.9300 .
C2 N1 1.415(4) .
C2 C3 1.422(4) .
C2 H2 0.9300 .
C3 N2 1.419(4) .
C3 H3 0.9300 .
C4 N2 1.489(4) .
C4 C5 1.548(4) .
C4 H4A 0.9700 .
C4 H4B 0.9700 .
C5 C6 1.374(4) .
C5 C10 1.395(4) .
C6 C7 1.383(4) .
C6 H6 0.9300 .
C7 C8 1.382(5) .
C7 H7 0.9300 .
C8 C9 1.391(4) .
C8 H8 0.9300 .
C9 C10 1.375(4) .
C9 C11 1.479(4) .
C10 H10 0.9300 .
C11 N3 1.478(4) .
C11 H11A 0.9700 .
C11 H11B 0.9700 .
C12 N3 1.419(4) .
C12 N4 1.423(4) .
C12 H12 0.9300 .
C13 N4 1.416(4) .
C13 C14 1.426(4) .
C13 H13 0.9300 .
C14 N3 1.416(4) .
C14 H14 0.9300 .
C15 O1 1.231(3) .
C15 O2 1.249(4) .
C15 C16 1.507(4) .
C16 C16 1.484(6) 3_766
C16 C17 1.633(4) .
C16 H16 0.9800 .
C17 C18 1.432(4) .
C17 H17A 0.9700 .
C17 H17B 0.9700 .
C18 O4 1.198(3) .
C18 O3 1.257(4) .
Co1 N1 1.921(3) .
Co1 O4 1.9389(19) 4_576
Co1 N4 1.979(3) 2_646
Co1 O1 2.0053(19) .
N4 Co1 1.979(3) 2_656
O4 Co1 1.9389(19) 4_575
O1W H1WB 0.8500 .
O1W H1WC 0.8501 .
O2W H2WD 0.8500 .
O2W H2WB 0.8500 .

loop_
_geom_torsion_atom_site_label_1
_geom_torsion_atom_site_label_2
_geom_torsion_atom_site_label_3
_geom_torsion_atom_site_label_4
_geom_torsion
_geom_torsion_site_symmetry_1
_geom_torsion_site_symmetry_4
N1 C2 C3 N2 0.0(3) . .
N2 C4 C5 C6 -45.5(4) . .
N2 C4 C5 C10 131.2(3) . .
C10 C5 C6 C7 -1.4(5) . .
C4 C5 C6 C7 175.5(3) . .
C5 C6 C7 C8 0.7(5) . .
C6 C7 C8 C9 -0.2(4) . .
C7 C8 C9 C10 0.4(5) . .
C7 C8 C9 C11 -170.7(3) . .
C8 C9 C10 C5 -1.1(5) . .
C11 C9 C10 C5 170.1(3) . .
C6 C5 C10 C9 1.7(5) . .
C4 C5 C10 C9 -174.8(3) . .
C10 C9 C11 N3 -121.8(3) . .
C8 C9 C11 N3 49.4(4) . .
N4 C13 C14 N3 0.3(3) . .
O1 C15 C16 C16 62.4(4) . 3_766
O2 C15 C16 C16 -109.9(4) . 3_766
O1 C15 C16 C17 -55.4(4) . .
O2 C15 C16 C17 132.3(3) . .
C16 C16 C17 C18 168.8(3) 3_766 .
C15 C16 C17 C18 -74.1(3) . .
C16 C17 C18 O4 24.7(4) . .
C16 C17 C18 O3 -168.9(2) . .
C3 C2 N1 C1 -0.3(3) . .
C3 C2 N1 Co1 172.77(18) . .
N2 C1 N1 C2 0.4(3) . .
N2 C1 N1 Co1 -172.57(18) . .
O4 Co1 N1 C2 148.6(2) 4_576 .
N4 Co1 N1 C2 -104.6(2) 2_646 .
O1 Co1 N1 C2 25.9(2) . .
O4 Co1 N1 C1 -39.6(2) 4_576 .
N4 Co1 N1 C1 67.2(3) 2_646 .
O1 Co1 N1 C1 -162.3(2) . .
C2 C3 N2 C1 0.2(3) . .
C2 C3 N2 C4 -177.6(2) . .
N1 C1 N2 C3 -0.4(3) . .
N1 C1 N2 C4 177.2(3) . .
C5 C4 N2 C3 105.9(3) . .
C5 C4 N2 C1 -71.4(4) . .
C13 C14 N3 C12 -0.1(3) . .
C13 C14 N3 C11 -178.0(3) . .
N4 C12 N3 C14 -0.1(3) . .
N4 C12 N3 C11 178.2(2) . .
C9 C11 N3 C14 51.1(5) . .
C9 C11 N3 C12 -126.7(3) . .
C14 C13 N4 C12 -0.4(3) . .
C14 C13 N4 Co1 -170.6(2) . 2_656
N3 C12 N4 C13 0.3(3) . .
N3 C12 N4 Co1 172.18(17) . 2_656
O2 C15 O1 Co1 -0.1(4) . .
C16 C15 O1 Co1 -172.8(2) . .
N1 Co1 O1 C15 -86.5(2) . .
O4 Co1 O1 C15 163.2(2) 4_576 .
N4 Co1 O1 C15 42.3(3) 2_646 .
O3 C18 O4 Co1 28.3(4) . 4_575
C17 C18 O4 Co1 -165.5(2) . 4_575
